data_4066986
loop_
_publ_author_name
'Breitenfeld, Jan'
'Vechorkin, Oleg'
'Corminboeuf, Cl\'emence'
'Scopelliti, Rosario'
'Hu, Xile'

_publ_section_title
;
 Why Are (NN2)Ni Pincer Complexes Active for Alkyl&#x2212;Alkyl Coupling:
 \b-H Elimination Is Kinetically Accessible but Thermodynamically Uphill
;
_journal_issue 17
_journal_name_full Organometallics
_journal_page_first 3686
_journal_paper_doi 10.1021/om1007506
_journal_volume 29
_journal_year 2010
_chemical_formula_moiety 'C19 H27 N3 Ni'
_chemical_formula_sum 'C19 H27 N3 Ni'
_chemical_formula_weight 356.15
_chemical_name_systematic
; 
 ? 
;
_space_group_IT_number 14
_symmetry_cell_setting monoclinic
_symmetry_space_group_name_Hall '-P 2yn'
_symmetry_space_group_name_H-M 'P 1 21/n 1'
_atom_sites_solution_hydrogens geom
_atom_sites_solution_primary direct
_atom_sites_solution_secondary difmap
_audit_creation_method SHELXL-97
_cell_angle_alpha 90.00
_cell_angle_beta 92.934(9)
_cell_angle_gamma 90.00
_cell_formula_units_Z 4
_cell_length_a 8.3593(9)
_cell_length_b 12.7819(8)
_cell_length_c 16.1523(15)
_cell_measurement_reflns_used 103
_cell_measurement_temperature 100(2)
_cell_measurement_theta_max 22
_cell_measurement_theta_min 3
_cell_volume 1723.6(3)
_computing_cell_refinement 'Dirax/lsq (Duisenberg & Schreurs, 1989-2000)'
_computing_data_collection 'Collect (Bruker AXS BV, 1997-2004)'
_computing_data_reduction 'EvalCCD (Duisenberg & Schreurs, 1990-2000)'
_computing_molecular_graphics 'Bruker SHELXTL'
_computing_publication_material 'Bruker SHELXTL'
_computing_structure_refinement 'SHELXL-97 (Sheldrick, 1997)'
_computing_structure_solution 'SHELXS-97 (Sheldrick, 1990)'
_diffrn_ambient_temperature 100(2)
_diffrn_measured_fraction_theta_full 0.997
_diffrn_measured_fraction_theta_max 0.997
_diffrn_measurement_device_type 'Bruker APEX II CCD'
_diffrn_measurement_method 'phi and omega scans'
_diffrn_radiation_monochromator graphite
_diffrn_radiation_source 'fine-focus sealed tube'
_diffrn_radiation_type MoK\a
_diffrn_radiation_wavelength 0.71073
_diffrn_reflns_av_R_equivalents 0.0658
_diffrn_reflns_av_sigmaI/netI 0.0413
_diffrn_reflns_limit_h_max 10
_diffrn_reflns_limit_h_min -10
_diffrn_reflns_limit_k_max 16
_diffrn_reflns_limit_k_min -16
_diffrn_reflns_limit_l_max 20
_diffrn_reflns_limit_l_min -20
_diffrn_reflns_number 30235
_diffrn_reflns_theta_full 27.51
_diffrn_reflns_theta_max 27.51
_diffrn_reflns_theta_min 3.19
_exptl_absorpt_coefficient_mu 1.129
_exptl_absorpt_correction_T_max 0.7456
_exptl_absorpt_correction_T_min 0.6786
_exptl_absorpt_correction_type multi-scan
_exptl_absorpt_process_details 'SADABS 2008, Bruker AXS, 2008'
_exptl_crystal_colour red
_exptl_crystal_density_diffrn 1.372
_exptl_crystal_density_method 'not measured'
_exptl_crystal_description prismatic
_exptl_crystal_F_000 760
_exptl_crystal_size_max 0.18
_exptl_crystal_size_mid 0.13
_exptl_crystal_size_min 0.13
_refine_diff_density_max 0.451
_refine_diff_density_min -0.313
_refine_diff_density_rms 0.071
_refine_ls_extinction_method none
_refine_ls_goodness_of_fit_ref 1.119
_refine_ls_hydrogen_treatment constr
_refine_ls_matrix_type full
_refine_ls_number_parameters 208
_refine_ls_number_reflns 3952
_refine_ls_number_restraints 0
_refine_ls_restrained_S_all 1.119
_refine_ls_R_factor_all 0.0549
_refine_ls_R_factor_gt 0.0370
_refine_ls_shift/su_max 0.001
_refine_ls_shift/su_mean 0.000
_refine_ls_structure_factor_coef Fsqd
_refine_ls_weighting_details 'calc w=1/[\s^2^(Fo^2^)+(0.0165P)^2^+1.2918P] where P=(Fo^2^+2Fc^2^)/3'
_refine_ls_weighting_scheme calc
_refine_ls_wR_factor_gt 0.0651
_refine_ls_wR_factor_ref 0.0712
_reflns_number_gt 3171
_reflns_number_total 3952
_reflns_threshold_expression >2sigma(I)
_cod_data_source_file om1007506_si_002.cif
_cod_data_source_block jbi30
_cod_depositor_comments
;
The following automatic conversions were performed:

'_symmetry_cell_setting' value 'Monoclinic' changed to 'monoclinic'
according to /home/saulius/struct/CIF-dictionaries/cif_core.dic
dictionary named 'cif_core.dic' version 2.4.1 from 2010-06-29.

Automatic conversion script
Id: cif_fix_values 1715 2011-07-08 13:25:40Z adriana 
;
_cod_original_sg_symbol_H-M 'P 21/n'
_cod_database_code 4066986

loop_
_symmetry_equiv_pos_as_xyz
'x, y, z'
'-x+1/2, y+1/2, -z+1/2'
'-x, -y, -z'
'x-1/2, -y-1/2, z-1/2'

loop_
_atom_site_label
_atom_site_type_symbol
_atom_site_fract_x
_atom_site_fract_y
_atom_site_fract_z
_atom_site_U_iso_or_equiv
_atom_site_adp_type
_atom_site_occupancy
_atom_site_symmetry_multiplicity
_atom_site_calc_flag
_atom_site_refinement_flags
Ni1 Ni 0.51005(3) 0.22971(2) 0.353627(16) 0.01120(8) Uani 1 1 d .
N1 N 0.6661(2) 0.34511(13) 0.33886(11) 0.0140(4) Uani 1 1 d .
N2 N 0.4930(2) 0.22908(13) 0.23646(10) 0.0132(3) Uani 1 1 d .
N3 N 0.3449(2) 0.11588(13) 0.34207(11) 0.0124(4) Uani 1 1 d .
C1 C 0.5444(3) 0.22497(17) 0.47485(13) 0.0177(4) Uani 1 1 d .
H1A H 0.5493 0.1505 0.4916 0.021 Uiso 1 1 calc R
H1B H 0.6508 0.2558 0.4892 0.021 Uiso 1 1 calc R
C2 C 0.4222(3) 0.27957(18) 0.52785(13) 0.0206(5) Uani 1 1 d .
H2A H 0.3167 0.2452 0.5183 0.025 Uiso 1 1 calc R
H2B H 0.4108 0.3533 0.5097 0.025 Uiso 1 1 calc R
C3 C 0.4689(3) 0.27728(19) 0.62095(14) 0.0275(5) Uani 1 1 d .
H3A H 0.4802 0.2045 0.6395 0.041 Uiso 1 1 calc R
H3B H 0.3854 0.3118 0.6515 0.041 Uiso 1 1 calc R
H3C H 0.5708 0.3141 0.6313 0.041 Uiso 1 1 calc R
C4 C 0.6496(2) 0.38019(16) 0.25122(13) 0.0141(4) Uani 1 1 d .
C5 C 0.7245(3) 0.46930(16) 0.22295(15) 0.0203(5) Uani 1 1 d .
H5 H 0.7875 0.5116 0.2604 0.024 Uiso 1 1 calc R
C6 C 0.7068(3) 0.49645(17) 0.13929(15) 0.0236(5) Uani 1 1 d .
H6 H 0.7581 0.5570 0.1192 0.028 Uiso 1 1 calc R
C7 C 0.6137(3) 0.43402(17) 0.08586(15) 0.0218(5) Uani 1 1 d .
H7 H 0.6011 0.4528 0.0290 0.026 Uiso 1 1 calc R
C8 C 0.5382(3) 0.34456(17) 0.11351(14) 0.0181(5) Uani 1 1 d .
H8 H 0.4729 0.3040 0.0759 0.022 Uiso 1 1 calc R
C9 C 0.5583(2) 0.31385(16) 0.19742(13) 0.0136(4) Uani 1 1 d .
C10 C 0.4273(2) 0.14008(15) 0.20007(13) 0.0129(4) Uani 1 1 d .
C11 C 0.4361(3) 0.10378(17) 0.11775(13) 0.0169(5) Uani 1 1 d .
H11 H 0.4923 0.1435 0.0789 0.020 Uiso 1 1 calc R
C12 C 0.3626(3) 0.00993(17) 0.09341(14) 0.0200(5) Uani 1 1 d .
H12 H 0.3695 -0.0134 0.0379 0.024 Uiso 1 1 calc R
C13 C 0.2800(3) -0.04978(17) 0.14826(14) 0.0201(5) Uani 1 1 d .
H13 H 0.2275 -0.1122 0.1301 0.024 Uiso 1 1 calc R
C14 C 0.2744(3) -0.01754(16) 0.23082(14) 0.0181(5) Uani 1 1 d .
H14 H 0.2194 -0.0586 0.2694 0.022 Uiso 1 1 calc R
C15 C 0.3495(2) 0.07472(15) 0.25612(13) 0.0135(4) Uani 1 1 d .
C16 C 0.6519(3) 0.43668(16) 0.39550(14) 0.0204(5) Uani 1 1 d .
H16A H 0.7395 0.4858 0.3870 0.031 Uiso 1 1 calc R
H16B H 0.6579 0.4125 0.4532 0.031 Uiso 1 1 calc R
H16C H 0.5491 0.4717 0.3835 0.031 Uiso 1 1 calc R
C17 C 0.8310(3) 0.29873(17) 0.35174(14) 0.0205(5) Uani 1 1 d .
H17A H 0.8430 0.2406 0.3130 0.031 Uiso 1 1 calc R
H17B H 0.8458 0.2729 0.4088 0.031 Uiso 1 1 calc R
H17C H 0.9115 0.3524 0.3419 0.031 Uiso 1 1 calc R
C18 C 0.1840(2) 0.16678(16) 0.34860(14) 0.0166(5) Uani 1 1 d .
H18A H 0.1704 0.2216 0.3064 0.025 Uiso 1 1 calc R
H18B H 0.1771 0.1978 0.4038 0.025 Uiso 1 1 calc R
H18C H 0.0996 0.1141 0.3399 0.025 Uiso 1 1 calc R
C19 C 0.3589(3) 0.02922(16) 0.40341(13) 0.0174(5) Uani 1 1 d .
H19A H 0.2700 -0.0199 0.3933 0.026 Uiso 1 1 calc R
H19B H 0.3552 0.0579 0.4596 0.026 Uiso 1 1 calc R
H19C H 0.4607 -0.0074 0.3978 0.026 Uiso 1 1 calc R

loop_
_atom_site_aniso_label
_atom_site_aniso_U_11
_atom_site_aniso_U_22
_atom_site_aniso_U_33
_atom_site_aniso_U_23
_atom_site_aniso_U_13
_atom_site_aniso_U_12
Ni1 0.01094(13) 0.01269(13) 0.00999(13) -0.00013(11) 0.00075(9) -0.00186(11)
N1 0.0122(9) 0.0151(9) 0.0148(9) -0.0017(7) 0.0009(7) -0.0007(7)
N2 0.0132(9) 0.0152(8) 0.0113(8) 0.0014(7) 0.0006(7) -0.0045(7)
N3 0.0106(9) 0.0130(9) 0.0137(9) 0.0015(7) 0.0024(7) 0.0006(7)
C1 0.0206(11) 0.0173(10) 0.0150(11) 0.0013(9) -0.0010(8) -0.0012(9)
C2 0.0226(12) 0.0222(12) 0.0173(11) -0.0020(9) 0.0024(9) -0.0024(10)
C3 0.0395(15) 0.0269(13) 0.0163(11) -0.0019(10) 0.0040(10) -0.0028(12)
C4 0.0114(11) 0.0152(10) 0.0161(11) 0.0018(8) 0.0043(8) 0.0016(8)
C5 0.0156(12) 0.0161(11) 0.0299(13) -0.0003(9) 0.0064(10) -0.0006(9)
C6 0.0189(13) 0.0167(11) 0.0366(14) 0.0089(10) 0.0146(10) 0.0040(9)
C7 0.0191(12) 0.0247(12) 0.0226(12) 0.0105(10) 0.0106(10) 0.0106(10)
C8 0.0162(12) 0.0220(11) 0.0165(11) 0.0035(9) 0.0040(9) 0.0049(9)
C9 0.0101(10) 0.0158(10) 0.0155(11) 0.0009(8) 0.0049(8) 0.0044(8)
C10 0.0087(10) 0.0149(10) 0.0148(11) -0.0019(8) -0.0024(8) 0.0021(8)
C11 0.0154(11) 0.0214(11) 0.0137(11) -0.0002(9) -0.0005(9) 0.0057(9)
C12 0.0208(12) 0.0211(11) 0.0175(11) -0.0069(9) -0.0060(9) 0.0091(9)
C13 0.0188(12) 0.0157(11) 0.0251(13) -0.0076(9) -0.0062(10) 0.0034(9)
C14 0.0136(12) 0.0146(11) 0.0259(13) 0.0013(9) -0.0008(9) -0.0003(8)
C15 0.0108(11) 0.0146(10) 0.0149(11) -0.0025(8) -0.0011(8) 0.0030(8)
C16 0.0201(12) 0.0173(11) 0.0240(13) -0.0063(9) 0.0022(9) -0.0052(9)
C17 0.0107(11) 0.0254(12) 0.0253(12) -0.0002(9) -0.0011(9) -0.0003(9)
C18 0.0116(11) 0.0175(11) 0.0208(12) -0.0009(9) 0.0025(9) 0.0013(8)
C19 0.0184(12) 0.0168(11) 0.0172(11) 0.0042(9) 0.0019(9) -0.0012(9)

loop_
_atom_type_symbol
_atom_type_description
_atom_type_scat_dispersion_real
_atom_type_scat_dispersion_imag
_atom_type_scat_source
C C 0.0033 0.0016 'International Tables Vol C Tables 4.2.6.8 and 6.1.1.4'
H H 0.0000 0.0000 'International Tables Vol C Tables 4.2.6.8 and 6.1.1.4'
N N 0.0061 0.0033 'International Tables Vol C Tables 4.2.6.8 and 6.1.1.4'
Ni Ni 0.3393 1.1124 'International Tables Vol C Tables 4.2.6.8 and 6.1.1.4'

loop_
_geom_angle_atom_site_label_1
_geom_angle_atom_site_label_2
_geom_angle_atom_site_label_3
_geom_angle
N2 Ni1 C1 175.47(9)
N2 Ni1 N1 84.24(7)
C1 Ni1 N1 94.54(8)
N2 Ni1 N3 83.54(7)
C1 Ni1 N3 97.75(8)
N1 Ni1 N3 167.70(7)
C4 N1 C16 109.93(16)
C4 N1 C17 106.88(16)
C16 N1 C17 108.94(16)
C4 N1 Ni1 107.98(12)
C16 N1 Ni1 115.73(13)
C17 N1 Ni1 107.00(12)
C9 N2 C10 127.59(18)
C9 N2 Ni1 116.27(13)
C10 N2 Ni1 115.94(14)
C19 N3 C15 110.71(16)
C19 N3 C18 108.41(16)
C15 N3 C18 106.53(15)
C19 N3 Ni1 116.60(13)
C15 N3 Ni1 107.03(12)
C18 N3 Ni1 107.06(12)
C2 C1 Ni1 118.33(15)
C2 C1 H1A 107.7
Ni1 C1 H1A 107.7
C2 C1 H1B 107.7
Ni1 C1 H1B 107.7
H1A C1 H1B 107.1
C1 C2 C3 113.26(19)
C1 C2 H2A 108.9
C3 C2 H2A 108.9
C1 C2 H2B 108.9
C3 C2 H2B 108.9
H2A C2 H2B 107.7
C2 C3 H3A 109.5
C2 C3 H3B 109.5
H3A C3 H3B 109.5
C2 C3 H3C 109.5
H3A C3 H3C 109.5
H3B C3 H3C 109.5
C5 C4 C9 122.0(2)
C5 C4 N1 122.69(19)
C9 C4 N1 115.26(17)
C4 C5 C6 119.7(2)
C4 C5 H5 120.2
C6 C5 H5 120.2
C7 C6 C5 119.2(2)
C7 C6 H6 120.4
C5 C6 H6 120.4
C6 C7 C8 121.6(2)
C6 C7 H7 119.2
C8 C7 H7 119.2
C7 C8 C9 120.2(2)
C7 C8 H8 119.9
C9 C8 H8 119.9
N2 C9 C4 113.88(18)
N2 C9 C8 128.8(2)
C4 C9 C8 117.26(19)
N2 C10 C11 129.2(2)
N2 C10 C15 113.57(18)
C11 C10 C15 117.13(19)
C12 C11 C10 120.2(2)
C12 C11 H11 119.9
C10 C11 H11 119.9
C13 C12 C11 121.5(2)
C13 C12 H12 119.3
C11 C12 H12 119.3
C12 C13 C14 119.4(2)
C12 C13 H13 120.3
C14 C13 H13 120.3
C15 C14 C13 119.6(2)
C15 C14 H14 120.2
C13 C14 H14 120.2
C14 C15 C10 122.0(2)
C14 C15 N3 122.87(19)
C10 C15 N3 115.04(17)
N1 C16 H16A 109.5
N1 C16 H16B 109.5
H16A C16 H16B 109.5
N1 C16 H16C 109.5
H16A C16 H16C 109.5
H16B C16 H16C 109.5
N1 C17 H17A 109.5
N1 C17 H17B 109.5
H17A C17 H17B 109.5
N1 C17 H17C 109.5
H17A C17 H17C 109.5
H17B C17 H17C 109.5
N3 C18 H18A 109.5
N3 C18 H18B 109.5
H18A C18 H18B 109.5
N3 C18 H18C 109.5
H18A C18 H18C 109.5
H18B C18 H18C 109.5
N3 C19 H19A 109.5
N3 C19 H19B 109.5
H19A C19 H19B 109.5
N3 C19 H19C 109.5
H19A C19 H19C 109.5
H19B C19 H19C 109.5

loop_
_geom_bond_atom_site_label_1
_geom_bond_atom_site_label_2
_geom_bond_distance
Ni1 N2 1.8906(17)
Ni1 C1 1.965(2)
Ni1 N1 1.9914(17)
Ni1 N3 2.0075(17)
N1 C4 1.485(3)
N1 C16 1.494(3)
N1 C17 1.505(3)
N2 C9 1.380(3)
N2 C10 1.381(3)
N3 C19 1.487(3)
N3 C15 1.487(3)
N3 C18 1.503(3)
C1 C2 1.534(3)
C1 H1A 0.9900
C1 H1B 0.9900
C2 C3 1.535(3)
C2 H2A 0.9900
C2 H2B 0.9900
C3 H3A 0.9800
C3 H3B 0.9800
C3 H3C 0.9800
C4 C5 1.388(3)
C4 C9 1.410(3)
C5 C6 1.396(3)
C5 H5 0.9500
C6 C7 1.385(3)
C6 H6 0.9500
C7 C8 1.391(3)
C7 H7 0.9500
C8 C9 1.413(3)
C8 H8 0.9500
C10 C11 1.414(3)
C10 C15 1.414(3)
C11 C12 1.395(3)
C11 H11 0.9500
C12 C13 1.381(3)
C12 H12 0.9500
C13 C14 1.399(3)
C13 H13 0.9500
C14 C15 1.388(3)
C14 H14 0.9500
C16 H16A 0.9800
C16 H16B 0.9800
C16 H16C 0.9800
C17 H17A 0.9800
C17 H17B 0.9800
C17 H17C 0.9800
C18 H18A 0.9800
C18 H18B 0.9800
C18 H18C 0.9800
C19 H19A 0.9800
C19 H19B 0.9800
C19 H19C 0.9800

loop_
_geom_torsion_atom_site_label_1
_geom_torsion_atom_site_label_2
_geom_torsion_atom_site_label_3
_geom_torsion_atom_site_label_4
_geom_torsion
N2 Ni1 N1 C4 13.36(13)
C1 Ni1 N1 C4 -171.02(13)
N3 Ni1 N1 C4 7.0(4)
N2 Ni1 N1 C16 137.01(15)
C1 Ni1 N1 C16 -47.37(16)
N3 Ni1 N1 C16 130.7(3)
N2 Ni1 N1 C17 -101.38(14)
C1 Ni1 N1 C17 74.24(14)
N3 Ni1 N1 C17 -107.7(3)
N1 Ni1 N2 C9 -13.22(15)
N3 Ni1 N2 C9 165.43(15)
N1 Ni1 N2 C10 162.13(15)
N3 Ni1 N2 C10 -19.23(14)
N2 Ni1 N3 C19 143.43(15)
C1 Ni1 N3 C19 -32.19(16)
N1 Ni1 N3 C19 149.8(3)
N2 Ni1 N3 C15 18.89(12)
C1 Ni1 N3 C15 -156.73(13)
N1 Ni1 N3 C15 25.2(4)
N2 Ni1 N3 C18 -95.02(13)
C1 Ni1 N3 C18 89.36(14)
N1 Ni1 N3 C18 -88.7(4)
N1 Ni1 C1 C2 99.92(17)
N3 Ni1 C1 C2 -79.65(17)
Ni1 C1 C2 C3 -175.70(16)
C16 N1 C4 C5 43.5(3)
C17 N1 C4 C5 -74.6(2)
Ni1 N1 C4 C5 170.55(17)
C16 N1 C4 C9 -139.40(18)
C17 N1 C4 C9 102.5(2)
Ni1 N1 C4 C9 -12.3(2)
C9 C4 C5 C6 1.6(3)
N1 C4 C5 C6 178.54(19)
C4 C5 C6 C7 0.4(3)
C5 C6 C7 C8 -0.4(3)
C6 C7 C8 C9 -1.5(3)
C10 N2 C9 C4 -165.43(19)
Ni1 N2 C9 C4 9.3(2)
C10 N2 C9 C8 18.3(3)
Ni1 N2 C9 C8 -166.96(18)
C5 C4 C9 N2 179.93(19)
N1 C4 C9 N2 2.8(3)
C5 C4 C9 C8 -3.4(3)
N1 C4 C9 C8 179.47(18)
C7 C8 C9 N2 179.4(2)
C7 C8 C9 C4 3.3(3)
C9 N2 C10 C11 13.1(3)
Ni1 N2 C10 C11 -161.64(17)
C9 N2 C10 C15 -171.21(19)
Ni1 N2 C10 C15 14.1(2)
N2 C10 C11 C12 179.0(2)
C15 C10 C11 C12 3.4(3)
C10 C11 C12 C13 0.0(3)
C11 C12 C13 C14 -2.3(3)
C12 C13 C14 C15 1.1(3)
C13 C14 C15 C10 2.5(3)
C13 C14 C15 N3 178.15(18)
N2 C10 C15 C14 179.10(19)
C11 C10 C15 C14 -4.6(3)
N2 C10 C15 N3 3.1(3)
C11 C10 C15 N3 179.38(17)
C19 N3 C15 C14 39.1(3)
C18 N3 C15 C14 -78.6(2)
Ni1 N3 C15 C14 167.14(17)
C19 N3 C15 C10 -144.97(18)
C18 N3 C15 C10 97.3(2)
Ni1 N3 C15 C10 -16.9(2)
